data_4515563
loop_
_publ_author_name
'Hardouin Duparc, Val\'erie'
'Bano, Guillaume L.'
'Schaper, Frank'

_publ_section_title
;
 Chan--Evans--Lam Couplings with Copper Iminoarylsulfonate Complexes:
 Scope and Mechanism
;
_journal_issue 8
_journal_name_full 'ACS Catalysis'
_journal_page_first 7308
_journal_paper_doi 10.1021/acscatal.8b01881
_journal_volume 8
_journal_year 2018
_chemical_formula_moiety 'C26 H22 Cu N4 O6 S2, H2 O'
_chemical_formula_sum 'C26 H24 Cu N4 O7 S2'
_chemical_formula_weight 632.15
_space_group_crystal_system orthorhombic
_space_group_IT_number 61
_space_group_name_Hall '-P 2ac 2ab'
_space_group_name_H-M_alt 'P b c a'
_atom_sites_solution_hydrogens mixed
_atom_sites_solution_primary direct
_atom_sites_solution_secondary dual
_audit_creation_date 2017-06-08
_audit_creation_method
;
Olex2 1.2
(compiled 2016.08.25 svn.r3337 for OlexSys, GUI svn.r5221)
;
_cell_angle_alpha 90
_cell_angle_beta 90
_cell_angle_gamma 90
_cell_formula_units_Z 8
_cell_length_a 17.7588(4)
_cell_length_b 13.9390(3)
_cell_length_c 20.7682(4)
_cell_measurement_reflns_used 9290
_cell_measurement_temperature 100(2)
_cell_measurement_theta_max 60.70
_cell_measurement_theta_min 3.70
_cell_volume 5140.96(19)
_computing_cell_refinement 'SAINT v8.34A (Bruker, 2013)'
_computing_data_collection
;
APEX 2 (2013) Bruker AXS Inc., Madison, WI 53719-1173.
;
_computing_data_reduction 'SAINT v8.34A (Bruker, 2013)'
_computing_molecular_graphics 'Olex2 (Dolomanov et al., 2009)'
_computing_publication_material 'Olex2 (Dolomanov et al., 2009)'
_computing_structure_refinement 'XL (Sheldrick, 2008)'
_computing_structure_solution 'ShelXT (Sheldrick, 2015)'
_diffrn_ambient_temperature 100.0
_diffrn_detector_area_resol_mean 10.24
_diffrn_measured_fraction_theta_full 0.997
_diffrn_measured_fraction_theta_max 0.997
_diffrn_measurement_device_type 'Bruker APEX-II CCD'
_diffrn_measurement_method '\f and \w scans'
_diffrn_radiation_type GaK\a
_diffrn_radiation_wavelength 1.34139
_diffrn_reflns_av_R_equivalents 0.0505
_diffrn_reflns_av_unetI/netI 0.0231
_diffrn_reflns_Laue_measured_fraction_full 0.997
_diffrn_reflns_Laue_measured_fraction_max 0.997
_diffrn_reflns_limit_h_max 23
_diffrn_reflns_limit_h_min -21
_diffrn_reflns_limit_k_max 18
_diffrn_reflns_limit_k_min -18
_diffrn_reflns_limit_l_max 26
_diffrn_reflns_limit_l_min -26
_diffrn_reflns_number 66841
_diffrn_reflns_point_group_measured_fraction_full 0.997
_diffrn_reflns_point_group_measured_fraction_max 0.997
_diffrn_reflns_theta_full 53.594
_diffrn_reflns_theta_max 60.693
_diffrn_reflns_theta_min 3.703
_diffrn_source 'Metal Jet'
_diffrn_standards_number 0
_exptl_absorpt_coefficient_mu 5.891
_exptl_absorpt_correction_T_max 0.7519
_exptl_absorpt_correction_T_min 0.4776
_exptl_absorpt_correction_type multi-scan
_exptl_absorpt_process_details
;
SADABS-2014/5 (Bruker,2014/5) was used for absorption correction.
wR2(int) was 0.1414 before and 0.0749 after correction.
The Ratio of minimum to maximum transmission is 0.6352.
The \l/2 correction factor is 0.00150.
;
_exptl_crystal_colour green
_exptl_crystal_colour_primary green
_exptl_crystal_density_diffrn 1.633
_exptl_crystal_description blcok
_exptl_crystal_F_000 2600
_exptl_crystal_size_max 0.16
_exptl_crystal_size_mid 0.13
_exptl_crystal_size_min 0.04
_refine_diff_density_max 0.638
_refine_diff_density_min -0.456
_refine_diff_density_rms 0.066
_refine_ls_extinction_method none
_refine_ls_goodness_of_fit_ref 1.044
_refine_ls_hydrogen_treatment mixed
_refine_ls_matrix_type full
_refine_ls_number_parameters 370
_refine_ls_number_reflns 5895
_refine_ls_number_restraints 0
_refine_ls_restrained_S_all 1.044
_refine_ls_R_factor_all 0.0352
_refine_ls_R_factor_gt 0.0331
_refine_ls_shift/su_max 0.002
_refine_ls_shift/su_mean 0.000
_refine_ls_structure_factor_coef Fsqd
_refine_ls_weighting_details 'w=1/[\s^2^(Fo^2^)+(0.0490P)^2^+4.3793P] where P=(Fo^2^+2Fc^2^)/3'
_refine_ls_weighting_scheme calc
_refine_ls_wR_factor_gt 0.0883
_refine_ls_wR_factor_ref 0.0899
_reflns_Friedel_coverage 0.000
_reflns_number_gt 5566
_reflns_number_total 5895
_reflns_threshold_expression 'I > 2\s(I)'
_cod_data_source_file cs8b01881_si_002.cif
_cod_data_source_block comp2
_cod_database_code 4515563
_shelx_space_group_comment
;
The symmetry employed for this shelxl refinement is uniquely defined
by the following loop, which should always be used as a source of
symmetry information in preference to the above space-group names.
They are only intended as comments.
;
_shelx_estimated_absorpt_t_max 0.798
_shelx_estimated_absorpt_t_min 0.452
_olex2_refinement_description
;
1. Fixed Uiso
 At 1.2 times of:
  All C(H) groups
 At 1.5 times of:
  All C(H,H,H) groups, All O(H) groups
2.a Free rotating group:
 O7(H7A)
2.b Aromatic/amide H refined with riding coordinates:
 C1(H1), C2(H2), C3(H3), C4(H4), C6(H6), C8(H8), C9(H9), C11(H11), C14(H14),
 C15(H15), C16(H16), C17(H17), C19(H19), C21(H21), C22(H22), C24(H24)
2.c Idealised Me refined as rotating group:
 C13(H13A,H13B,H13C), C26(H26A,H26B,H26C)
;
_shelx_shelxl_version_number 2014/7
_olex2_submission_special_instructions 'No special instructions were received'

loop_
_space_group_symop_operation_xyz
'x, y, z'
'-x+1/2, -y, z+1/2'
'-x, y+1/2, -z+1/2'
'x+1/2, -y+1/2, -z'
'-x, -y, -z'
'x-1/2, y, -z-1/2'
'x, -y-1/2, z-1/2'
'-x-1/2, y-1/2, z'

loop_
_atom_site_label
_atom_site_type_symbol
_atom_site_fract_x
_atom_site_fract_y
_atom_site_fract_z
_atom_site_U_iso_or_equiv
_atom_site_adp_type
_atom_site_occupancy
_atom_site_site_symmetry_order
_atom_site_calc_flag
_atom_site_refinement_flags_posn
Cu1 Cu 0.55632(2) 0.75917(2) 0.58987(2) 0.01525(8) Uani 1 1 d .
S1 S 0.75716(2) 0.66174(3) 0.56048(2) 0.01636(10) Uani 1 1 d .
S2 S 0.50780(2) 0.84853(3) 0.73379(2) 0.01703(10) Uani 1 1 d .
O1 O 0.83673(8) 0.68436(10) 0.55073(6) 0.0237(3) Uani 1 1 d .
O2 O 0.70654(10) 0.73725(11) 0.54019(7) 0.0340(4) Uani 1 1 d .
O3 O 0.73814(7) 0.56830(10) 0.53467(6) 0.0236(3) Uani 1 1 d .
O4 O 0.48674(7) 0.80961(11) 0.67071(7) 0.0251(3) Uani 1 1 d .
O5 O 0.47883(8) 0.94421(10) 0.74301(7) 0.0263(3) Uani 1 1 d .
O6 O 0.48930(8) 0.78190(12) 0.78539(7) 0.0321(3) Uani 1 1 d .
N1 N 0.55269(8) 0.83820(11) 0.50699(7) 0.0156(3) Uani 1 1 d .
N2 N 0.61702(8) 0.86974(10) 0.61835(7) 0.0141(3) Uani 1 1 d .
N3 N 0.48299(8) 0.65642(10) 0.56852(7) 0.0156(3) Uani 1 1 d .
N4 N 0.60894(8) 0.64492(10) 0.63526(7) 0.0146(3) Uani 1 1 d .
C1 C 0.52334(10) 0.81747(13) 0.44925(9) 0.0195(3) Uani 1 1 d .
H1 H 0.4967 0.7589 0.4440 0.023 Uiso 1 1 calc R
C2 C 0.53042(11) 0.87879(15) 0.39636(9) 0.0220(4) Uani 1 1 d .
H2 H 0.5093 0.8616 0.3559 0.026 Uiso 1 1 calc R
C3 C 0.56844(11) 0.96460(15) 0.40351(9) 0.0233(4) Uani 1 1 d .
H3 H 0.5727 1.0081 0.3685 0.028 Uiso 1 1 calc R
C4 C 0.60044(11) 0.98618(14) 0.46318(9) 0.0221(4) Uani 1 1 d .
H4 H 0.6274 1.0443 0.4694 0.026 Uiso 1 1 calc R
C5 C 0.59220(10) 0.92125(13) 0.51305(8) 0.0177(3) Uani 1 1 d .
C6 C 0.62614(10) 0.93562(13) 0.57666(9) 0.0187(3) Uani 1 1 d .
H6 H 0.6539 0.9920 0.5864 0.022 Uiso 1 1 calc R
C7 C 0.65117(10) 0.87436(12) 0.68039(8) 0.0147(3) Uani 1 1 d .
C8 C 0.72869(10) 0.88643(13) 0.68507(8) 0.0172(3) Uani 1 1 d .
H8 H 0.7577 0.8986 0.6475 0.021 Uiso 1 1 calc R
C9 C 0.76354(10) 0.88069(13) 0.74480(9) 0.0200(4) Uani 1 1 d .
H9 H 0.8165 0.8888 0.7477 0.024 Uiso 1 1 calc R
C10 C 0.72215(11) 0.86328(13) 0.80050(9) 0.0207(4) Uani 1 1 d .
C11 C 0.64435(10) 0.85284(13) 0.79513(8) 0.0189(3) Uani 1 1 d .
H11 H 0.6153 0.8421 0.8329 0.023 Uiso 1 1 calc R
C12 C 0.60807(10) 0.85778(12) 0.73567(8) 0.0152(3) Uani 1 1 d .
C13 C 0.76082(13) 0.85469(18) 0.86498(10) 0.0329(5) Uani 1 1 d .
H13A H 0.7611 0.9174 0.8863 0.049 Uiso 1 1 calc GR
H13B H 0.8127 0.8328 0.8586 0.049 Uiso 1 1 calc GR
H13C H 0.7337 0.8083 0.8918 0.049 Uiso 1 1 calc GR
C14 C 0.41675(10) 0.66567(14) 0.53861(9) 0.0202(4) Uani 1 1 d .
H14 H 0.4006 0.7276 0.5254 0.024 Uiso 1 1 calc R
C15 C 0.37051(10) 0.58655(15) 0.52629(9) 0.0230(4) Uani 1 1 d .
H15 H 0.3236 0.5948 0.5050 0.028 Uiso 1 1 calc R
C16 C 0.39359(10) 0.49633(14) 0.54538(9) 0.0219(4) Uani 1 1 d .
H16 H 0.3637 0.4415 0.5360 0.026 Uiso 1 1 calc R
C17 C 0.46127(10) 0.48690(13) 0.57857(9) 0.0191(3) Uani 1 1 d .
H17 H 0.4779 0.4259 0.5933 0.023 Uiso 1 1 calc R
C18 C 0.50363(9) 0.56819(13) 0.58961(8) 0.0152(3) Uani 1 1 d .
C19 C 0.57404(10) 0.56576(12) 0.62634(8) 0.0161(3) Uani 1 1 d .
H19 H 0.5932 0.5072 0.6430 0.019 Uiso 1 1 calc R
C20 C 0.67587(9) 0.64015(12) 0.67359(8) 0.0140(3) Uani 1 1 d .
C21 C 0.66930(10) 0.62418(13) 0.73934(8) 0.0176(3) Uani 1 1 d .
H21 H 0.6209 0.6181 0.7585 0.021 Uiso 1 1 calc R
C22 C 0.73369(10) 0.61711(13) 0.77706(8) 0.0187(3) Uani 1 1 d .
H22 H 0.7287 0.6068 0.8221 0.022 Uiso 1 1 calc R
C23 C 0.80512(10) 0.62478(12) 0.75042(8) 0.0169(3) Uani 1 1 d .
C24 C 0.81076(9) 0.64106(12) 0.68427(8) 0.0155(3) Uani 1 1 d .
H24 H 0.8592 0.6465 0.6652 0.019 Uiso 1 1 calc R
C25 C 0.74724(9) 0.64948(11) 0.64562(8) 0.0136(3) Uani 1 1 d .
C26 C 0.87472(11) 0.61543(14) 0.79112(9) 0.0237(4) Uani 1 1 d .
H26A H 0.8625 0.5804 0.8307 0.036 Uiso 1 1 calc GR
H26B H 0.8936 0.6794 0.8021 0.036 Uiso 1 1 calc GR
H26C H 0.9134 0.5803 0.7671 0.036 Uiso 1 1 calc GR
O7 O 0.39936(9) 0.84370(10) 0.88504(7) 0.0273(3) Uani 1 1 d .
H7A H 0.4215 0.8224 0.8505 0.041 Uiso 1 1 d G
H7B H 0.3670(19) 0.790(3) 0.9060(15) 0.059(9) Uiso 1 1 d .

loop_
_atom_site_aniso_label
_atom_site_aniso_U_11
_atom_site_aniso_U_22
_atom_site_aniso_U_33
_atom_site_aniso_U_23
_atom_site_aniso_U_13
_atom_site_aniso_U_12
Cu1 0.01557(14) 0.01503(14) 0.01516(14) 0.00372(9) -0.00445(9) -0.00451(9)
S1 0.01590(19) 0.0205(2) 0.01271(19) 0.00056(14) 0.00076(14) 0.00211(15)
S2 0.01513(19) 0.0213(2) 0.0146(2) 0.00176(15) 0.00355(14) 0.00165(15)
O1 0.0219(7) 0.0303(7) 0.0188(6) -0.0017(5) 0.0058(5) -0.0079(5)
O2 0.0413(9) 0.0408(9) 0.0200(7) 0.0102(6) 0.0064(6) 0.0231(7)
O3 0.0212(6) 0.0307(7) 0.0190(6) -0.0079(5) -0.0031(5) -0.0042(5)
O4 0.0167(6) 0.0327(8) 0.0260(7) -0.0091(6) 0.0037(5) -0.0054(5)
O5 0.0223(7) 0.0248(7) 0.0317(7) -0.0057(6) -0.0018(6) 0.0076(5)
O6 0.0241(7) 0.0416(9) 0.0305(8) 0.0167(7) 0.0065(6) -0.0004(6)
N1 0.0158(7) 0.0165(7) 0.0146(7) 0.0010(5) -0.0008(5) -0.0018(5)
N2 0.0126(6) 0.0170(7) 0.0126(6) -0.0010(5) 0.0010(5) -0.0010(5)
N3 0.0146(7) 0.0185(7) 0.0138(7) 0.0018(5) -0.0013(5) -0.0029(5)
N4 0.0113(6) 0.0186(7) 0.0139(7) 0.0017(5) -0.0008(5) -0.0007(5)
C1 0.0184(8) 0.0216(9) 0.0184(8) -0.0012(7) -0.0014(7) -0.0022(7)
C2 0.0205(9) 0.0293(10) 0.0161(8) -0.0011(7) -0.0018(7) -0.0007(8)
C3 0.0245(9) 0.0271(10) 0.0184(9) 0.0054(7) 0.0015(7) -0.0028(8)
C4 0.0241(9) 0.0223(9) 0.0198(9) 0.0037(7) -0.0002(7) -0.0061(7)
C5 0.0173(8) 0.0187(8) 0.0172(8) -0.0001(6) 0.0010(6) -0.0022(6)
C6 0.0195(8) 0.0188(8) 0.0177(8) -0.0009(7) 0.0009(7) -0.0050(7)
C7 0.0175(8) 0.0130(7) 0.0136(7) -0.0019(6) -0.0001(6) -0.0009(6)
C8 0.0166(8) 0.0173(8) 0.0176(8) -0.0040(6) 0.0013(6) -0.0024(6)
C9 0.0174(8) 0.0194(8) 0.0233(9) -0.0065(7) -0.0034(7) -0.0002(7)
C10 0.0244(9) 0.0203(9) 0.0175(8) -0.0059(7) -0.0051(7) 0.0033(7)
C11 0.0233(9) 0.0202(8) 0.0133(8) -0.0022(6) 0.0013(7) 0.0026(7)
C12 0.0155(8) 0.0153(7) 0.0148(8) -0.0012(6) 0.0012(6) 0.0021(6)
C13 0.0338(11) 0.0427(13) 0.0222(10) -0.0064(9) -0.0111(8) 0.0029(9)
C14 0.0171(8) 0.0264(9) 0.0170(8) 0.0051(7) -0.0038(7) -0.0021(7)
C15 0.0169(8) 0.0344(10) 0.0178(8) 0.0016(7) -0.0047(7) -0.0058(7)
C16 0.0196(8) 0.0283(9) 0.0179(8) -0.0023(7) -0.0003(7) -0.0090(7)
C17 0.0194(8) 0.0187(9) 0.0191(8) -0.0011(7) 0.0000(7) -0.0030(7)
C18 0.0140(7) 0.0185(8) 0.0130(7) -0.0007(6) 0.0013(6) -0.0014(6)
C19 0.0151(7) 0.0168(8) 0.0164(8) 0.0001(6) 0.0005(6) 0.0007(6)
C20 0.0126(7) 0.0133(7) 0.0160(8) 0.0012(6) -0.0024(6) -0.0002(6)
C21 0.0172(8) 0.0187(8) 0.0168(8) 0.0023(6) 0.0027(6) -0.0009(6)
C22 0.0238(9) 0.0183(8) 0.0140(7) 0.0020(6) -0.0025(7) -0.0002(7)
C23 0.0197(8) 0.0130(7) 0.0180(8) -0.0003(6) -0.0066(7) -0.0010(6)
C24 0.0130(7) 0.0137(7) 0.0197(8) -0.0010(6) -0.0010(6) -0.0005(6)
C25 0.0150(7) 0.0112(7) 0.0146(7) -0.0010(6) -0.0004(6) -0.0004(6)
C26 0.0226(9) 0.0240(9) 0.0246(9) 0.0010(7) -0.0106(7) -0.0027(7)
O7 0.0328(8) 0.0249(7) 0.0243(7) -0.0006(6) 0.0028(6) -0.0036(6)

loop_
_atom_type_symbol
_atom_type_description
_atom_type_scat_dispersion_real
_atom_type_scat_dispersion_imag
_atom_type_scat_source
C C 0.0150 0.0070 'International Tables Vol C Tables 4.2.6.8 and 6.1.1.4'
H H 0.0000 0.0000 'International Tables Vol C Tables 4.2.6.8 and 6.1.1.4'
Cu Cu -2.7920 3.6880 'International Tables Vol C Tables 4.2.6.8 and 6.1.1.4'
N N 0.0250 0.0140 'International Tables Vol C Tables 4.2.6.8 and 6.1.1.4'
O O 0.0410 0.0250 'International Tables Vol C Tables 4.2.6.8 and 6.1.1.4'
S S 0.2920 0.4250 'International Tables Vol C Tables 4.2.6.8 and 6.1.1.4'

loop_
_geom_angle_atom_site_label_1
_geom_angle_atom_site_label_2
_geom_angle_atom_site_label_3
_geom_angle
N1 Cu1 O4 116.91(6)
N1 Cu1 N4 144.18(6)
N2 Cu1 O4 80.11(5)
N2 Cu1 N1 81.30(6)
N2 Cu1 N3 171.61(6)
N2 Cu1 N4 102.57(6)
N3 Cu1 O4 91.87(6)
N3 Cu1 N1 100.36(6)
N3 Cu1 N4 80.97(6)
N4 Cu1 O4 98.72(6)
O1 S1 C25 104.67(8)
O2 S1 O1 113.78(10)
O2 S1 O3 113.67(9)
O2 S1 C25 107.27(8)
O3 S1 O1 111.60(8)
O3 S1 C25 104.93(8)
O4 S2 C12 107.49(8)
O5 S2 O4 111.69(9)
O5 S2 O6 114.32(9)
O5 S2 C12 106.62(8)
O6 S2 O4 111.35(9)
O6 S2 C12 104.78(8)
S2 O4 Cu1 131.06(8)
C1 N1 Cu1 130.54(12)
C1 N1 C5 117.88(15)
C5 N1 Cu1 111.38(11)
C6 N2 Cu1 115.44(12)
C6 N2 C7 121.89(15)
C7 N2 Cu1 122.62(11)
C14 N3 Cu1 127.69(12)
C14 N3 C18 118.40(15)
C18 N3 Cu1 113.87(11)
C19 N4 Cu1 112.24(11)
C19 N4 C20 116.27(14)
C20 N4 Cu1 131.49(11)
N1 C1 H1 118.8
N1 C1 C2 122.47(17)
C2 C1 H1 118.8
C1 C2 H2 120.4
C3 C2 C1 119.27(17)
C3 C2 H2 120.4
C2 C3 H3 120.6
C2 C3 C4 118.74(18)
C4 C3 H3 120.6
C3 C4 H4 120.6
C5 C4 C3 118.73(17)
C5 C4 H4 120.6
N1 C5 C4 122.84(16)
N1 C5 C6 114.33(15)
C4 C5 C6 122.82(16)
N2 C6 C5 117.53(16)
N2 C6 H6 121.2
C5 C6 H6 121.2
C8 C7 N2 119.33(15)
C8 C7 C12 120.29(16)
C12 C7 N2 120.10(15)
C7 C8 H8 120.1
C9 C8 C7 119.79(16)
C9 C8 H8 120.1
C8 C9 H9 119.4
C8 C9 C10 121.13(17)
C10 C9 H9 119.4
C9 C10 C11 118.38(16)
C9 C10 C13 120.71(18)
C11 C10 C13 120.91(18)
C10 C11 H11 119.2
C10 C11 C12 121.58(17)
C12 C11 H11 119.2
C7 C12 S2 122.65(13)
C11 C12 S2 118.46(13)
C11 C12 C7 118.82(16)
C10 C13 H13A 109.5
C10 C13 H13B 109.5
C10 C13 H13C 109.5
H13A C13 H13B 109.5
H13A C13 H13C 109.5
H13B C13 H13C 109.5
N3 C14 H14 119.1
N3 C14 C15 121.71(17)
C15 C14 H14 119.1
C14 C15 H15 120.3
C16 C15 C14 119.44(17)
C16 C15 H15 120.3
C15 C16 H16 120.5
C15 C16 C17 118.98(17)
C17 C16 H16 120.5
C16 C17 H17 120.8
C18 C17 C16 118.41(17)
C18 C17 H17 120.8
N3 C18 C17 122.95(16)
N3 C18 C19 114.82(15)
C17 C18 C19 122.21(16)
N4 C19 C18 117.97(16)
N4 C19 H19 121.0
C18 C19 H19 121.0
C21 C20 N4 118.96(15)
C21 C20 C25 119.93(15)
C25 C20 N4 121.09(15)
C20 C21 H21 120.1
C20 C21 C22 119.77(16)
C22 C21 H21 120.1
C21 C22 H22 119.3
C23 C22 C21 121.46(16)
C23 C22 H22 119.3
C22 C23 C24 118.05(15)
C22 C23 C26 121.38(16)
C24 C23 C26 120.57(16)
C23 C24 H24 119.2
C25 C24 C23 121.60(16)
C25 C24 H24 119.2
C20 C25 S1 120.60(13)
C24 C25 S1 120.01(13)
C24 C25 C20 119.17(15)
C23 C26 H26A 109.5
C23 C26 H26B 109.5
C23 C26 H26C 109.5
H26A C26 H26B 109.5
H26A C26 H26C 109.5
H26B C26 H26C 109.5
H7A O7 H7B 110.3

loop_
_geom_bond_atom_site_label_1
_geom_bond_atom_site_label_2
_geom_bond_distance
Cu1 O4 2.2000(13)
Cu1 N1 2.0447(15)
Cu1 N2 1.9716(14)
Cu1 N3 1.9860(14)
Cu1 N4 2.0731(14)
S1 O1 1.4620(13)
S1 O2 1.4469(14)
S1 O3 1.4485(14)
S1 C25 1.7851(17)
S2 O4 1.4663(14)
S2 O5 1.4423(14)
S2 O6 1.4556(15)
S2 C12 1.7858(18)
N1 C1 1.339(2)
N1 C5 1.360(2)
N2 C6 1.273(2)
N2 C7 1.425(2)
N3 C14 1.337(2)
N3 C18 1.356(2)
N4 C19 1.279(2)
N4 C20 1.432(2)
C1 H1 0.9500
C1 C2 1.397(3)
C2 H2 0.9500
C2 C3 1.382(3)
C3 H3 0.9500
C3 C4 1.396(3)
C4 H4 0.9500
C4 C5 1.383(2)
C5 C6 1.466(2)
C6 H6 0.9500
C7 C8 1.390(2)
C7 C12 1.399(2)
C8 H8 0.9500
C8 C9 1.389(2)
C9 H9 0.9500
C9 C10 1.392(3)
C10 C11 1.394(3)
C10 C13 1.510(3)
C11 H11 0.9500
C11 C12 1.395(2)
C13 H13A 0.9800
C13 H13B 0.9800
C13 H13C 0.9800
C14 H14 0.9500
C14 C15 1.399(3)
C15 H15 0.9500
C15 C16 1.381(3)
C16 H16 0.9500
C16 C17 1.392(3)
C17 H17 0.9500
C17 C18 1.379(2)
C18 C19 1.465(2)
C19 H19 0.9500
C20 C21 1.389(2)
C20 C25 1.400(2)
C21 H21 0.9500
C21 C22 1.390(2)
C22 H22 0.9500
C22 C23 1.388(2)
C23 C24 1.396(2)
C23 C26 1.503(2)
C24 H24 0.9500
C24 C25 1.389(2)
C26 H26A 0.9800
C26 H26B 0.9800
C26 H26C 0.9800
O7 H7A 0.8699
O7 H7B 1.04(4)

loop_
_geom_torsion_atom_site_label_1
_geom_torsion_atom_site_label_2
_geom_torsion_atom_site_label_3
_geom_torsion_atom_site_label_4
_geom_torsion
Cu1 N1 C1 C2 -175.82(14)
Cu1 N1 C5 C4 178.02(15)
Cu1 N1 C5 C6 -1.24(19)
Cu1 N2 C6 C5 -1.0(2)
Cu1 N2 C7 C8 122.35(15)
Cu1 N2 C7 C12 -51.6(2)
Cu1 N3 C14 C15 179.69(14)
Cu1 N3 C18 C17 -178.65(14)
Cu1 N3 C18 C19 2.47(18)
Cu1 N4 C19 C18 -2.60(19)
Cu1 N4 C20 C21 108.84(17)
Cu1 N4 C20 C25 -72.4(2)
O1 S1 C25 C20 171.49(13)
O1 S1 C25 C24 -13.90(16)
O2 S1 C25 C20 50.30(16)
O2 S1 C25 C24 -135.09(15)
O3 S1 C25 C20 -70.89(15)
O3 S1 C25 C24 103.72(14)
O4 S2 C12 C7 30.12(17)
O4 S2 C12 C11 -153.04(14)
O5 S2 O4 Cu1 120.38(12)
O5 S2 C12 C7 -89.78(16)
O5 S2 C12 C11 87.06(15)
O6 S2 O4 Cu1 -110.46(12)
O6 S2 C12 C7 148.67(15)
O6 S2 C12 C11 -34.49(16)
N1 C1 C2 C3 -0.6(3)
N1 C5 C6 N2 1.5(2)
N2 C7 C8 C9 -173.08(16)
N2 C7 C12 S2 -9.8(2)
N2 C7 C12 C11 173.38(15)
N3 C14 C15 C16 0.0(3)
N3 C18 C19 N4 0.2(2)
N4 C20 C21 C22 178.51(15)
N4 C20 C25 S1 -3.1(2)
N4 C20 C25 C24 -177.78(15)
C1 N1 C5 C4 2.7(3)
C1 N1 C5 C6 -176.53(16)
C1 C2 C3 C4 1.7(3)
C2 C3 C4 C5 -0.6(3)
C3 C4 C5 N1 -1.6(3)
C3 C4 C5 C6 177.58(18)
C4 C5 C6 N2 -177.72(18)
C5 N1 C1 C2 -1.6(3)
C6 N2 C7 C8 -55.0(2)
C6 N2 C7 C12 131.04(18)
C7 N2 C6 C5 176.50(15)
C7 C8 C9 C10 -0.2(3)
C8 C7 C12 S2 176.30(13)
C8 C7 C12 C11 -0.5(2)
C8 C9 C10 C11 -0.8(3)
C8 C9 C10 C13 178.45(18)
C9 C10 C11 C12 1.1(3)
C10 C11 C12 S2 -177.45(14)
C10 C11 C12 C7 -0.5(3)
C12 S2 O4 Cu1 3.76(14)
C12 C7 C8 C9 0.9(3)
C13 C10 C11 C12 -178.09(18)
C14 N3 C18 C17 3.6(3)
C14 N3 C18 C19 -175.31(15)
C14 C15 C16 C17 2.3(3)
C15 C16 C17 C18 -1.7(3)
C16 C17 C18 N3 -1.3(3)
C16 C17 C18 C19 177.49(16)
C17 C18 C19 N4 -178.71(16)
C18 N3 C14 C15 -2.9(3)
C19 N4 C20 C21 -71.3(2)
C19 N4 C20 C25 107.43(19)
C20 N4 C19 C18 177.54(14)
C20 C21 C22 C23 -0.6(3)
C21 C20 C25 S1 175.65(13)
C21 C20 C25 C24 1.0(2)
C21 C22 C23 C24 0.8(3)
C21 C22 C23 C26 -178.94(17)
C22 C23 C24 C25 0.0(3)
C23 C24 C25 S1 -175.54(13)
C23 C24 C25 C20 -0.8(2)
C25 C20 C21 C22 -0.3(3)
C26 C23 C24 C25 179.68(16)
